data_4314222
loop_
_publ_author_name
'Biing-Chiau Tzeng'
'Hsien-Te Yeh'
'Yung-Chi Huang'
'Hsiu-Yi Chao'
'Gene-Hsiang Lee'
'Shie-Ming Peng'

_publ_section_title
;
 A Luminescent Supermolecule with Gold(I) Quinoline-8-thiolate: Crystal
 Structure, Spectroscopic and Photophysical Properties
;
_journal_name_full 'Inorganic Chemistry'
_journal_page_first 6008
_journal_page_last 6014
_journal_paper_doi 10.1021/ic034041i
_journal_volume 42
_journal_year 2003
_chemical_formula_sum 'C110 H92 Au6 B2 F8 N4 O2 P4 S4'
_chemical_formula_weight 3109.42
_chemical_name_systematic
;
 ?
;
_space_group_IT_number 2
_symmetry_cell_setting triclinic
_symmetry_space_group_name_Hall '-P 1'
_symmetry_space_group_name_H-M 'P -1'
_atom_sites_solution_hydrogens geom
_atom_sites_solution_primary direct
_atom_sites_solution_secondary difmap
_audit_creation_method SHELXL-97
_cell_angle_alpha 72.1283(8)
_cell_angle_beta 85.2163(9)
_cell_angle_gamma 79.0915(9)
_cell_formula_units_Z 1
_cell_length_a 11.5200(5)
_cell_length_b 15.2049(6)
_cell_length_c 16.7176(7)
_cell_measurement_reflns_used 8630
_cell_measurement_temperature 295(2)
_cell_measurement_theta_max 25.05
_cell_measurement_theta_min 2.20
_cell_volume 2735.6(2)
_computing_cell_refinement 'Bruker SAINT'
_computing_data_collection 'Bruker SMART'
_computing_data_reduction 'Bruker SAINT'
_computing_molecular_graphics 'Bruker SHELXTL'
_computing_publication_material 'Bruker SHELXTL'
_computing_structure_refinement 'SHELXL-97 (Sheldrick, 1997)'
_computing_structure_solution 'SHELXS-97 (Sheldrick, 1990)'
_diffrn_ambient_temperature 295(2)
_diffrn_measured_fraction_theta_full 0.999
_diffrn_measured_fraction_theta_max 0.999
_diffrn_measurement_device_type 'Bruker SMART APEX CCD area detector'
_diffrn_measurement_method 'phi and omega scans'
_diffrn_radiation_monochromator graphite
_diffrn_radiation_source 'fine-focus sealed tube'
_diffrn_radiation_type MoK\a
_diffrn_radiation_wavelength 0.71073
_diffrn_reflns_av_R_equivalents 0.0351
_diffrn_reflns_av_sigmaI/netI 0.0448
_diffrn_reflns_limit_h_max 14
_diffrn_reflns_limit_h_min -14
_diffrn_reflns_limit_k_max 19
_diffrn_reflns_limit_k_min -19
_diffrn_reflns_limit_l_max 21
_diffrn_reflns_limit_l_min -21
_diffrn_reflns_number 35916
_diffrn_reflns_theta_full 27.50
_diffrn_reflns_theta_max 27.50
_diffrn_reflns_theta_min 1.28
_diffrn_standards_decay_% 0
_exptl_absorpt_coefficient_mu 8.212
_exptl_absorpt_correction_T_max 0.2904
_exptl_absorpt_correction_T_min 0.2333
_exptl_absorpt_correction_type multi-scan
_exptl_crystal_colour light-yellow
_exptl_crystal_density_diffrn 1.887
_exptl_crystal_density_meas ?
_exptl_crystal_density_method 'not measured'
_exptl_crystal_description plate
_exptl_crystal_F_000 1476
_exptl_crystal_size_max 0.25
_exptl_crystal_size_mid 0.25
_exptl_crystal_size_min 0.20
_refine_diff_density_max 1.488
_refine_diff_density_min -0.931
_refine_diff_density_rms 0.247
_refine_ls_extinction_coef 0.00105(10)
_refine_ls_extinction_expression Fc^*^=kFc[1+0.001xFc^2^\l^3^/sin(2\q)]^-1/4^
_refine_ls_extinction_method SHELXL
_refine_ls_goodness_of_fit_ref 1.052
_refine_ls_hydrogen_treatment mixed
_refine_ls_matrix_type full
_refine_ls_number_parameters 618
_refine_ls_number_reflns 12553
_refine_ls_number_restraints 8
_refine_ls_restrained_S_all 1.052
_refine_ls_R_factor_all 0.0544
_refine_ls_R_factor_gt 0.0368
_refine_ls_shift/su_max 0.017
_refine_ls_shift/su_mean 0.000
_refine_ls_structure_factor_coef Fsqd
_refine_ls_weighting_details 'calc w=1/[\s^2^(Fo^2^)+(0.0655P)^2^+0.0696P] where P=(Fo^2^+2Fc^2^)/3'
_refine_ls_weighting_scheme calc
_refine_ls_wR_factor_gt 0.1017
_refine_ls_wR_factor_ref 0.1156
_reflns_number_gt 9637
_reflns_number_total 12553
_reflns_threshold_expression >2sigma(I)
_cod_data_source_file ic034041isi20030115_074234.cif
_cod_data_source_block ic9063
_cod_depositor_comments
;
The following automatic conversions were performed:

'_symmetry_cell_setting' value 'Triclinic' changed to 'triclinic'
according to the built-in table from CIF Core dictionary named
'cif_core.dic' version 2.4.1 from 2010-06-29.

Automatic conversion script
Id: cif_fix_values 1646 2011-03-28 12:23:43Z adriana 

The following automatic conversions were performed:

'_exptl_crystal_density_meas' value 'not_measured' was changed to '?'
- the value is perceived as not measured.

Automatic conversion script
Id: cif_fix_values 3008 2015-01-20 13:52:24Z robertas 
;
_cod_database_code 4314222

loop_
_symmetry_equiv_pos_as_xyz
'x, y, z'
'-x, -y, -z'

loop_
_atom_site_label
_atom_site_type_symbol
_atom_site_fract_x
_atom_site_fract_y
_atom_site_fract_z
_atom_site_U_iso_or_equiv
_atom_site_adp_type
_atom_site_occupancy
_atom_site_symmetry_multiplicity
_atom_site_calc_flag
_atom_site_refinement_flags
_atom_site_disorder_assembly
_atom_site_disorder_group
Au1 Au 0.01696(3) 1.655755(19) 0.650483(15) 0.05835(10) Uani 1 1 d . . .
Au2 Au -0.03116(2) 1.865204(17) 0.545964(14) 0.04645(9) Uani 1 1 d . . .
Au3 Au 0.02334(2) 1.999002(16) 0.635993(14) 0.04424(8) Uani 1 1 d . . .
S1 S 0.09904(15) 1.74104(12) 0.52103(10) 0.0523(4) Uani 1 1 d . . .
S2 S -0.15352(13) 1.98766(11) 0.58220(9) 0.0473(3) Uani 1 1 d . . .
P1 P -0.00267(16) 1.59637(12) 0.79035(10) 0.0504(4) Uani 1 1 d . . .
P2 P 0.20119(14) 1.98690(12) 0.69034(10) 0.0466(4) Uani 1 1 d . . .
N1 N -0.0826(6) 1.6118(4) 0.5406(4) 0.0637(15) Uani 1 1 d . . .
N2 N -0.2241(6) 2.0417(4) 0.7398(4) 0.0634(15) Uani 1 1 d . . .
C1 C -0.1558(8) 1.5537(6) 0.5548(6) 0.078(2) Uani 1 1 d . . .
H1A H -0.1787 1.5277 0.6104 0.094 Uiso 1 1 calc R . .
C2 C -0.2033(10) 1.5268(7) 0.4940(8) 0.101(3) Uani 1 1 d . . .
H2A H -0.2576 1.4860 0.5081 0.121 Uiso 1 1 calc R . .
C3 C -0.1665(9) 1.5630(7) 0.4128(7) 0.097(3) Uani 1 1 d . . .
H3A H -0.1942 1.5448 0.3706 0.116 Uiso 1 1 calc R . .
C4 C -0.0893(8) 1.6259(6) 0.3920(5) 0.075(2) Uani 1 1 d . . .
C5 C -0.0458(6) 1.6486(5) 0.4598(4) 0.0584(17) Uani 1 1 d . . .
C6 C 0.0369(6) 1.7124(5) 0.4410(4) 0.0573(17) Uani 1 1 d . . .
C7 C 0.0736(8) 1.7498(6) 0.3599(5) 0.073(2) Uani 1 1 d . . .
H7A H 0.1281 1.7903 0.3479 0.088 Uiso 1 1 calc R . .
C8 C 0.0286(11) 1.7269(8) 0.2940(5) 0.099(3) Uani 1 1 d . . .
H8A H 0.0543 1.7532 0.2391 0.119 Uiso 1 1 calc R . .
C9 C -0.0506(11) 1.6679(7) 0.3082(6) 0.100(3) Uani 1 1 d . . .
H9A H -0.0794 1.6550 0.2635 0.120 Uiso 1 1 calc R . .
C10 C -0.2526(8) 2.0734(6) 0.8047(5) 0.081(2) Uani 1 1 d . . .
H10A H -0.2247 2.1265 0.8058 0.097 Uiso 1 1 calc R . .
C11 C -0.3248(9) 2.0299(7) 0.8742(6) 0.091(3) Uani 1 1 d . . .
H11A H -0.3434 2.0551 0.9187 0.109 Uiso 1 1 calc R . .
C12 C -0.3652(8) 1.9528(7) 0.8747(5) 0.080(2) Uani 1 1 d . . .
H12A H -0.4115 1.9237 0.9197 0.096 Uiso 1 1 calc R . .
C13 C -0.3368(6) 1.9165(5) 0.8061(4) 0.0601(18) Uani 1 1 d . . .
C14 C -0.2654(5) 1.9636(4) 0.7395(4) 0.0502(15) Uani 1 1 d . . .
C15 C -0.2362(5) 1.9284(4) 0.6706(4) 0.0452(13) Uani 1 1 d . . .
C16 C -0.2788(6) 1.8488(5) 0.6700(4) 0.0591(17) Uani 1 1 d . . .
H16A H -0.2604 1.8258 0.6241 0.071 Uiso 1 1 calc R . .
C17 C -0.3477(7) 1.8031(6) 0.7357(5) 0.072(2) Uani 1 1 d . . .
H17A H -0.3744 1.7495 0.7345 0.087 Uiso 1 1 calc R . .
C18 C -0.3757(7) 1.8376(6) 0.8017(5) 0.070(2) Uani 1 1 d . . .
H18A H -0.4227 1.8072 0.8455 0.085 Uiso 1 1 calc R . .
C19 C -0.1458(6) 1.5669(5) 0.8307(4) 0.0547(16) Uani 1 1 d . . .
C20 C -0.1930(9) 1.5083(7) 0.7996(6) 0.088(3) Uani 1 1 d . . .
H20A H -0.1543 1.4880 0.7556 0.105 Uiso 1 1 calc R . .
C21 C -0.2981(10) 1.4790(8) 0.8332(7) 0.105(3) Uani 1 1 d . . .
H21A H -0.3272 1.4360 0.8145 0.126 Uiso 1 1 calc R . .
C22 C -0.3571(9) 1.5124(7) 0.8921(7) 0.098(3) Uani 1 1 d . . .
H22A H -0.4311 1.4966 0.9102 0.118 Uiso 1 1 calc R . .
C23 C -0.3139(8) 1.5685(7) 0.9267(6) 0.088(3) Uani 1 1 d . . .
H23A H -0.3545 1.5882 0.9704 0.106 Uiso 1 1 calc R . .
C24 C -0.2062(7) 1.5961(5) 0.8946(5) 0.0659(19) Uani 1 1 d . . .
H24A H -0.1749 1.6351 0.9171 0.079 Uiso 1 1 calc R . .
C25 C 0.1021(6) 1.4881(4) 0.8303(4) 0.0525(15) Uani 1 1 d . . .
C26 C 0.0685(7) 1.4106(5) 0.8907(4) 0.0657(19) Uani 1 1 d . . .
H26A H -0.0096 1.4115 0.9104 0.079 Uiso 1 1 calc R . .
C27 C 0.1531(9) 1.3331(6) 0.9205(6) 0.085(3) Uani 1 1 d . . .
H27A H 0.1321 1.2810 0.9615 0.102 Uiso 1 1 calc R . .
C28 C 0.2646(9) 1.3306(7) 0.8923(6) 0.090(3) Uani 1 1 d . . .
H28A H 0.3198 1.2763 0.9124 0.108 Uiso 1 1 calc R . .
C29 C 0.2985(8) 1.4049(7) 0.8355(6) 0.088(3) Uani 1 1 d . . .
H29A H 0.3777 1.4030 0.8185 0.105 Uiso 1 1 calc R . .
C30 C 0.2184(7) 1.4836(5) 0.8020(5) 0.0671(19) Uani 1 1 d . . .
H30A H 0.2419 1.5340 0.7603 0.080 Uiso 1 1 calc R . .
C31 C 0.0306(6) 1.6730(4) 0.8470(4) 0.0481(14) Uani 1 1 d . . .
C32 C 0.1069(6) 1.6432(5) 0.9127(4) 0.0532(15) Uani 1 1 d . . .
H32A H 0.1450 1.5811 0.9297 0.064 Uiso 1 1 calc R . .
C33 C 0.1272(6) 1.7052(5) 0.9536(4) 0.0592(17) Uani 1 1 d . . .
H33A H 0.1797 1.6847 0.9975 0.071 Uiso 1 1 calc R . .
C34 C 0.0709(6) 1.7956(6) 0.9299(5) 0.0634(19) Uani 1 1 d . . .
H34A H 0.0850 1.8374 0.9571 0.076 Uiso 1 1 calc R . .
C35 C -0.0081(7) 1.8251(5) 0.8646(5) 0.068(2) Uani 1 1 d . . .
H35A H -0.0481 1.8867 0.8493 0.082 Uiso 1 1 calc R . .
C36 C -0.0281(6) 1.7665(5) 0.8227(4) 0.0572(16) Uani 1 1 d . . .
H36A H -0.0801 1.7877 0.7784 0.069 Uiso 1 1 calc R . .
C37 C 0.2740(6) 1.8668(5) 0.7153(4) 0.0512(15) Uani 1 1 d . . .
C38 C 0.2845(7) 1.8234(5) 0.6518(5) 0.0650(18) Uani 1 1 d . . .
H38A H 0.2548 1.8566 0.5989 0.078 Uiso 1 1 calc R . .
C39 C 0.3391(7) 1.7311(6) 0.6682(6) 0.074(2) Uani 1 1 d . . .
H39A H 0.3464 1.7020 0.6261 0.089 Uiso 1 1 calc R . .
C40 C 0.3841(7) 1.6807(5) 0.7481(6) 0.075(2) Uani 1 1 d . . .
H40A H 0.4205 1.6183 0.7591 0.090 Uiso 1 1 calc R . .
C41 C 0.3740(7) 1.7232(5) 0.8081(5) 0.0660(19) Uani 1 1 d . . .
H41A H 0.4049 1.6901 0.8606 0.079 Uiso 1 1 calc R . .
C42 C 0.3190(6) 1.8147(5) 0.7938(4) 0.0583(17) Uani 1 1 d . . .
H42A H 0.3117 1.8422 0.8370 0.070 Uiso 1 1 calc R . .
C43 C 0.1937(6) 2.0239(5) 0.7840(4) 0.0545(16) Uani 1 1 d . . .
C44 C 0.0845(7) 2.0432(5) 0.8216(4) 0.0628(18) Uani 1 1 d . . .
H44A H 0.0168 2.0375 0.7983 0.075 Uiso 1 1 calc R . .
C45 C 0.0746(11) 2.0713(6) 0.8943(5) 0.092(3) Uani 1 1 d . . .
H45A H 0.0016 2.0816 0.9212 0.111 Uiso 1 1 calc R . .
C46 C 0.1767(13) 2.0835(7) 0.9252(6) 0.103(4) Uani 1 1 d . . .
H46A H 0.1716 2.1042 0.9725 0.123 Uiso 1 1 calc R . .
C47 C 0.2855(12) 2.0655(8) 0.8870(7) 0.111(4) Uani 1 1 d . . .
H47A H 0.3535 2.0722 0.9094 0.134 Uiso 1 1 calc R . .
C48 C 0.2930(8) 2.0376(7) 0.8156(5) 0.085(3) Uani 1 1 d . . .
H48A H 0.3659 2.0279 0.7885 0.103 Uiso 1 1 calc R . .
C49 C 0.3036(5) 2.0544(5) 0.6209(4) 0.0479(14) Uani 1 1 d . . .
C50 C 0.4213(7) 2.0162(6) 0.6115(5) 0.077(2) Uani 1 1 d . . .
H50A H 0.4499 1.9540 0.6404 0.092 Uiso 1 1 calc R . .
C51 C 0.4968(8) 2.0723(7) 0.5579(6) 0.100(3) Uani 1 1 d . . .
H51A H 0.5756 2.0474 0.5500 0.120 Uiso 1 1 calc R . .
C52 C 0.4531(7) 2.1647(6) 0.5172(6) 0.079(2) Uani 1 1 d . . .
H52A H 0.5033 2.2029 0.4832 0.095 Uiso 1 1 calc R . .
C53 C 0.3390(8) 2.1999(6) 0.5259(6) 0.081(2) Uani 1 1 d . . .
H53A H 0.3105 2.2620 0.4966 0.097 Uiso 1 1 calc R . .
C54 C 0.2625(6) 2.1458(5) 0.5778(5) 0.0614(18) Uani 1 1 d . . .
H54A H 0.1834 2.1715 0.5834 0.074 Uiso 1 1 calc R . .
B1 B 0.4052(7) 1.7671(6) 1.0435(6) 0.082(3) Uani 1 1 d D . .
F1 F 0.4344(14) 1.7061(10) 0.9991(10) 0.123(5) Uiso 0.50 1 d PD A 1
F2 F 0.2950(11) 1.8132(10) 1.0207(11) 0.137(5) Uiso 0.50 1 d PD A 1
F3 F 0.4806(9) 1.8302(7) 1.0201(8) 0.095(3) Uiso 0.50 1 d PD A 1
F4 F 0.4191(12) 1.7224(9) 1.1260(7) 0.121(4) Uiso 0.50 1 d PD A 1
F1' F 0.4505(18) 1.6814(10) 1.0346(13) 0.156(8) Uiso 0.50 1 d PD A 2
F2' F 0.3960(19) 1.8339(11) 0.9697(9) 0.185(7) Uiso 0.50 1 d PD A 2
F3' F 0.4846(13) 1.8036(12) 1.0740(11) 0.149(6) Uiso 0.50 1 d PD A 2
F4' F 0.2927(10) 1.7737(10) 1.0780(9) 0.122(4) Uiso 0.50 1 d PD A 2
O1 O -0.407(2) 1.3941(19) 0.6599(16) 0.384(13) Uiso 1 1 d . . .
H1 H -0.4079 1.4338 0.6104 0.576 Uiso 1 1 d . . .
C55 C -0.476(3) 1.318(3) 0.654(2) 0.39(2) Uiso 1 1 d . . .
H55A H -0.5483 1.3215 0.6752 0.581 Uiso 1 1 d . . .
H55B H -0.4198 1.2637 0.6894 0.581 Uiso 1 1 d . . .
H55C H -0.4631 1.3167 0.5979 0.581 Uiso 1 1 d . . .

loop_
_atom_site_aniso_label
_atom_site_aniso_U_11
_atom_site_aniso_U_22
_atom_site_aniso_U_33
_atom_site_aniso_U_23
_atom_site_aniso_U_13
_atom_site_aniso_U_12
Au1 0.07345(19) 0.05638(17) 0.03673(14) -0.00655(11) -0.00349(12) -0.00193(13)
Au2 0.05228(15) 0.05076(15) 0.03632(13) -0.01223(10) 0.00212(10) -0.01160(11)
Au3 0.04163(14) 0.04906(15) 0.04089(13) -0.01253(10) -0.00028(9) -0.00678(10)
S1 0.0577(9) 0.0568(9) 0.0406(8) -0.0144(7) -0.0003(7) -0.0059(8)
S2 0.0462(8) 0.0507(9) 0.0397(8) -0.0063(6) -0.0030(6) -0.0071(7)
P1 0.0652(11) 0.0461(9) 0.0374(8) -0.0070(7) -0.0040(7) -0.0113(8)
P2 0.0460(8) 0.0523(9) 0.0412(8) -0.0150(7) -0.0036(7) -0.0050(7)
N1 0.074(4) 0.062(4) 0.057(4) -0.015(3) -0.015(3) -0.014(3)
N2 0.076(4) 0.052(3) 0.060(4) -0.018(3) 0.007(3) -0.009(3)
C1 0.091(6) 0.062(5) 0.083(6) -0.015(4) -0.026(5) -0.014(4)
C2 0.113(8) 0.080(6) 0.119(9) -0.032(6) -0.038(7) -0.021(6)
C3 0.111(8) 0.078(6) 0.118(9) -0.053(6) -0.047(7) 0.000(6)
C4 0.085(6) 0.069(5) 0.078(6) -0.042(4) -0.030(4) 0.015(4)
C5 0.067(4) 0.050(4) 0.057(4) -0.022(3) -0.022(3) 0.011(3)
C6 0.071(4) 0.056(4) 0.038(3) -0.018(3) -0.013(3) 0.015(3)
C7 0.093(6) 0.068(5) 0.051(4) -0.019(4) 0.001(4) 0.006(4)
C8 0.155(10) 0.103(7) 0.034(4) -0.026(4) -0.017(5) 0.007(7)
C9 0.156(10) 0.089(7) 0.059(6) -0.043(5) -0.036(6) 0.017(7)
C10 0.105(7) 0.061(5) 0.077(6) -0.028(4) 0.006(5) -0.006(4)
C11 0.121(8) 0.085(6) 0.065(5) -0.034(5) 0.022(5) -0.007(6)
C12 0.078(5) 0.094(6) 0.056(5) -0.013(4) 0.013(4) -0.005(5)
C13 0.050(4) 0.070(5) 0.049(4) -0.007(3) 0.005(3) -0.003(3)
C14 0.042(3) 0.051(4) 0.047(3) -0.006(3) -0.001(3) 0.003(3)
C15 0.041(3) 0.053(4) 0.039(3) -0.009(3) -0.002(2) -0.007(3)
C16 0.050(4) 0.069(5) 0.057(4) -0.017(3) -0.007(3) -0.010(3)
C17 0.068(5) 0.076(5) 0.073(5) -0.014(4) 0.005(4) -0.029(4)
C18 0.060(4) 0.074(5) 0.069(5) -0.004(4) 0.005(4) -0.022(4)
C19 0.069(4) 0.051(4) 0.041(3) -0.005(3) -0.011(3) -0.013(3)
C20 0.099(7) 0.104(7) 0.072(5) -0.030(5) 0.000(5) -0.044(6)
C21 0.112(8) 0.124(9) 0.101(8) -0.039(7) -0.002(7) -0.065(7)
C22 0.071(6) 0.100(7) 0.114(8) 0.000(6) -0.013(6) -0.039(5)
C23 0.078(6) 0.083(6) 0.090(6) -0.008(5) 0.012(5) -0.018(5)
C24 0.071(5) 0.062(4) 0.068(5) -0.022(4) 0.008(4) -0.021(4)
C25 0.071(4) 0.040(3) 0.046(3) -0.013(3) -0.004(3) -0.006(3)
C26 0.086(5) 0.046(4) 0.055(4) -0.006(3) 0.009(4) -0.007(4)
C27 0.114(8) 0.051(5) 0.073(5) 0.001(4) -0.003(5) -0.008(5)
C28 0.092(7) 0.078(6) 0.089(7) -0.021(5) -0.007(5) 0.008(5)
C29 0.065(5) 0.090(7) 0.100(7) -0.029(6) -0.001(5) 0.008(5)
C30 0.064(5) 0.065(5) 0.069(5) -0.017(4) 0.003(4) -0.010(4)
C31 0.061(4) 0.042(3) 0.042(3) -0.011(3) 0.005(3) -0.014(3)
C32 0.064(4) 0.050(4) 0.044(3) -0.011(3) -0.008(3) -0.005(3)
C33 0.060(4) 0.069(5) 0.048(4) -0.013(3) -0.007(3) -0.015(4)
C34 0.066(5) 0.078(5) 0.058(4) -0.032(4) 0.011(4) -0.029(4)
C35 0.070(5) 0.044(4) 0.088(6) -0.017(4) -0.003(4) -0.008(3)
C36 0.067(4) 0.047(4) 0.054(4) -0.005(3) -0.014(3) -0.013(3)
C37 0.047(3) 0.052(4) 0.053(4) -0.012(3) -0.007(3) -0.009(3)
C38 0.068(5) 0.064(5) 0.065(4) -0.026(4) -0.010(4) -0.002(4)
C39 0.064(5) 0.070(5) 0.098(6) -0.046(5) 0.007(4) -0.008(4)
C40 0.061(5) 0.048(4) 0.106(7) -0.008(4) -0.002(4) -0.012(3)
C41 0.064(5) 0.061(5) 0.063(4) 0.000(4) -0.009(4) -0.013(4)
C42 0.056(4) 0.064(4) 0.051(4) -0.009(3) -0.005(3) -0.014(3)
C43 0.066(4) 0.050(4) 0.046(3) -0.015(3) -0.008(3) -0.001(3)
C44 0.089(5) 0.050(4) 0.049(4) -0.015(3) 0.002(4) -0.011(4)
C45 0.144(9) 0.071(6) 0.067(5) -0.036(5) 0.019(6) -0.015(6)
C46 0.176(12) 0.073(6) 0.064(6) -0.034(5) -0.031(7) 0.001(7)
C47 0.136(10) 0.117(9) 0.095(8) -0.055(7) -0.049(7) 0.004(7)
C48 0.080(6) 0.115(7) 0.072(5) -0.048(5) -0.017(4) -0.004(5)
C49 0.043(3) 0.058(4) 0.041(3) -0.011(3) -0.008(2) -0.006(3)
C50 0.058(4) 0.070(5) 0.087(6) -0.003(4) -0.002(4) -0.007(4)
C51 0.054(5) 0.099(7) 0.126(8) 0.001(6) 0.010(5) -0.022(5)
C52 0.053(4) 0.083(6) 0.088(6) -0.002(5) 0.007(4) -0.022(4)
C53 0.085(6) 0.056(4) 0.095(6) -0.003(4) -0.022(5) -0.021(4)
C54 0.046(4) 0.058(4) 0.077(5) -0.015(4) -0.005(3) -0.008(3)
B1 0.089(7) 0.080(7) 0.086(7) -0.040(6) -0.014(6) -0.006(6)

loop_
_atom_type_symbol
_atom_type_description
_atom_type_scat_dispersion_real
_atom_type_scat_dispersion_imag
_atom_type_scat_source
C C 0.0033 0.0016 'International Tables Vol C Tables 4.2.6.8 and 6.1.1.4'
H H 0.0000 0.0000 'International Tables Vol C Tables 4.2.6.8 and 6.1.1.4'
B B 0.0013 0.0007 'International Tables Vol C Tables 4.2.6.8 and 6.1.1.4'
N N 0.0061 0.0033 'International Tables Vol C Tables 4.2.6.8 and 6.1.1.4'
F F 0.0171 0.0103 'International Tables Vol C Tables 4.2.6.8 and 6.1.1.4'
P P 0.1023 0.0942 'International Tables Vol C Tables 4.2.6.8 and 6.1.1.4'
S S 0.1246 0.1234 'International Tables Vol C Tables 4.2.6.8 and 6.1.1.4'
Au Au -2.0133 8.8022 'International Tables Vol C Tables 4.2.6.8 and 6.1.1.4'
O O 0.0106 0.0060 'International Tables Vol C Tables 4.2.6.8 and 6.1.1.4'

loop_
_geom_angle_atom_site_label_1
_geom_angle_atom_site_label_2
_geom_angle_atom_site_label_3
_geom_angle
_geom_angle_site_symmetry_1
_geom_angle_site_symmetry_3
_geom_angle_publ_flag
P1 Au1 S1 156.91(6) . . ?
P1 Au1 N1 126.00(15) . . ?
S1 Au1 N1 76.70(15) . . ?
P1 Au1 Au2 127.07(5) . . ?
S1 Au1 Au2 47.52(4) . . ?
N1 Au1 Au2 90.64(14) . . ?
S1 Au2 S2 174.84(6) . . ?
S1 Au2 Au3 126.10(4) . . ?
S2 Au2 Au3 49.62(4) . . ?
S1 Au2 Au1 49.69(4) . . ?
S2 Au2 Au1 127.59(4) . . ?
Au3 Au2 Au1 114.278(10) . . ?
S1 Au2 Au3 96.62(4) . 2_596 ?
S2 Au2 Au3 87.11(4) . 2_596 ?
Au3 Au2 Au3 96.856(9) . 2_596 ?
Au1 Au2 Au3 143.289(10) . 2_596 ?
P2 Au3 S2 171.52(6) . . ?
P2 Au3 Au2 123.70(4) . . ?
S2 Au3 Au2 48.73(4) . . ?
P2 Au3 Au2 105.87(4) . 2_596 ?
S2 Au3 Au2 78.19(4) . 2_596 ?
Au2 Au3 Au2 83.144(9) . 2_596 ?
C6 S1 Au2 106.1(2) . . ?
C6 S1 Au1 106.3(3) . . ?
Au2 S1 Au1 82.79(5) . . ?
C15 S2 Au2 102.9(2) . . ?
C15 S2 Au3 105.7(2) . . ?
Au2 S2 Au3 81.66(5) . . ?
C19 P1 C31 106.0(3) . . ?
C19 P1 C25 104.9(3) . . ?
C31 P1 C25 103.9(3) . . ?
C19 P1 Au1 116.5(2) . . ?
C31 P1 Au1 113.0(2) . . ?
C25 P1 Au1 111.5(2) . . ?
C37 P2 C43 108.4(3) . . ?
C37 P2 C49 105.5(3) . . ?
C43 P2 C49 103.7(3) . . ?
C37 P2 Au3 108.6(2) . . ?
C43 P2 Au3 114.4(2) . . ?
C49 P2 Au3 115.6(2) . . ?
C1 N1 C5 117.9(7) . . ?
C1 N1 Au1 126.8(5) . . ?
C5 N1 Au1 115.1(5) . . ?
C10 N2 C14 117.7(7) . . ?
N1 C1 C2 125.6(9) . . ?
C3 C2 C1 116.9(10) . . ?
C2 C3 C4 121.2(9) . . ?
C3 C4 C9 123.7(9) . . ?
C3 C4 C5 117.1(9) . . ?
C9 C4 C5 119.2(9) . . ?
N1 C5 C4 121.2(8) . . ?
N1 C5 C6 120.0(6) . . ?
C4 C5 C6 118.8(7) . . ?
C7 C6 C5 120.1(7) . . ?
C7 C6 S1 118.0(6) . . ?
C5 C6 S1 121.8(5) . . ?
C6 C7 C8 120.0(9) . . ?
C9 C8 C7 122.2(9) . . ?
C8 C9 C4 119.6(8) . . ?
N2 C10 C11 123.0(8) . . ?
C12 C11 C10 119.7(8) . . ?
C11 C12 C13 119.1(8) . . ?
C18 C13 C12 122.6(7) . . ?
C18 C13 C14 119.5(7) . . ?
C12 C13 C14 117.9(7) . . ?
N2 C14 C15 118.8(6) . . ?
N2 C14 C13 122.5(6) . . ?
C15 C14 C13 118.7(6) . . ?
C16 C15 C14 118.9(6) . . ?
C16 C15 S2 119.9(5) . . ?
C14 C15 S2 121.1(5) . . ?
C17 C16 C15 121.8(7) . . ?
C18 C17 C16 118.9(7) . . ?
C17 C18 C13 122.2(7) . . ?
C24 C19 C20 118.1(7) . . ?
C24 C19 P1 123.0(5) . . ?
C20 C19 P1 118.8(6) . . ?
C19 C20 C21 120.3(9) . . ?
C22 C21 C20 119.9(9) . . ?
C21 C22 C23 122.4(9) . . ?
C22 C23 C24 117.6(9) . . ?
C19 C24 C23 121.4(8) . . ?
C30 C25 C26 119.1(7) . . ?
C30 C25 P1 119.3(5) . . ?
C26 C25 P1 121.5(6) . . ?
C27 C26 C25 118.3(8) . . ?
C28 C27 C26 121.4(8) . . ?
C27 C28 C29 120.8(9) . . ?
C28 C29 C30 120.7(9) . . ?
C29 C30 C25 119.5(8) . . ?
C32 C31 C36 119.5(6) . . ?
C32 C31 P1 123.3(5) . . ?
C36 C31 P1 117.2(5) . . ?
C31 C32 C33 120.2(6) . . ?
C34 C33 C32 120.4(7) . . ?
C33 C34 C35 119.2(7) . . ?
C36 C35 C34 121.6(7) . . ?
C35 C36 C31 119.0(7) . . ?
C42 C37 C38 118.6(6) . . ?
C42 C37 P2 123.9(5) . . ?
C38 C37 P2 117.5(5) . . ?
C39 C38 C37 119.5(7) . . ?
C38 C39 C40 120.5(8) . . ?
C41 C40 C39 119.4(7) . . ?
C40 C41 C42 121.4(7) . . ?
C41 C42 C37 120.6(7) . . ?
C48 C43 C44 119.6(7) . . ?
C48 C43 P2 121.5(6) . . ?
C44 C43 P2 118.8(5) . . ?
C43 C44 C45 120.7(9) . . ?
C46 C45 C44 118.1(10) . . ?
C47 C46 C45 121.1(9) . . ?
C48 C47 C46 119.6(10) . . ?
C43 C48 C47 120.7(9) . . ?
C54 C49 C50 119.8(6) . . ?
C54 C49 P2 118.3(5) . . ?
C50 C49 P2 121.9(5) . . ?
C49 C50 C51 119.3(8) . . ?
C52 C51 C50 119.3(8) . . ?
C53 C52 C51 120.6(8) . . ?
C52 C53 C54 121.2(8) . . ?
C49 C54 C53 119.7(7) . . ?
F2' B1 F1 86.3(12) . . ?
F2' B1 F4 162.0(13) . . ?
F1 B1 F4 110.2(12) . . ?
F2' B1 F2 63.3(11) . . ?
F1 B1 F2 106.3(12) . . ?
F4 B1 F2 116.0(12) . . ?
F2' B1 F1' 111.8(14) . . ?
F1 B1 F1' 26.6(11) . . ?
F4 B1 F1' 83.9(12) . . ?
F2 B1 F1' 123.7(13) . . ?
F2' B1 F3' 94.7(13) . . ?
F1 B1 F3' 124.3(12) . . ?
F4 B1 F3' 70.4(10) . . ?
F2 B1 F3' 123.6(11) . . ?
F1' B1 F3' 112.7(13) . . ?
F2' B1 F3 58.7(10) . . ?
F1 B1 F3 108.2(11) . . ?
F4 B1 F3 107.6(9) . . ?
F2 B1 F3 108.3(10) . . ?
F1' B1 F3 114.7(12) . . ?
F3' B1 F3 37.3(8) . . ?
F2' B1 F4' 104.3(12) . . ?
F1 B1 F4' 116.4(11) . . ?
F4 B1 F4' 75.3(10) . . ?
F2 B1 F4' 41.4(8) . . ?
F1' B1 F4' 114.0(12) . . ?
F3' B1 F4' 117.1(11) . . ?
F3 B1 F4' 131.2(10) . . ?

loop_
_geom_bond_atom_site_label_1
_geom_bond_atom_site_label_2
_geom_bond_distance
_geom_bond_site_symmetry_2
_geom_bond_publ_flag
Au1 P1 2.2420(16) . ?
Au1 S1 2.3789(16) . ?
Au1 N1 2.555(6) . ?
Au1 Au2 3.0952(4) . ?
Au2 S1 2.3010(17) . ?
Au2 S2 2.3188(16) . ?
Au2 Au3 3.0526(3) . ?
Au2 Au3 3.1135(3) 2_596 ?
Au3 P2 2.2633(16) . ?
Au3 S2 2.3502(16) . ?
Au3 Au2 3.1135(3) 2_596 ?
S1 C6 1.769(7) . ?
S2 C15 1.782(6) . ?
P1 C19 1.812(7) . ?
P1 C31 1.820(6) . ?
P1 C25 1.823(7) . ?
P2 C37 1.795(7) . ?
P2 C43 1.809(7) . ?
P2 C49 1.815(6) . ?
N1 C1 1.291(10) . ?
N1 C5 1.360(9) . ?
N2 C10 1.312(9) . ?
N2 C14 1.360(9) . ?
C1 C2 1.389(12) . ?
C2 C3 1.364(15) . ?
C3 C4 1.376(13) . ?
C4 C9 1.423(14) . ?
C4 C5 1.434(10) . ?
C5 C6 1.435(11) . ?
C6 C7 1.364(10) . ?
C7 C8 1.415(12) . ?
C8 C9 1.354(15) . ?
C10 C11 1.432(12) . ?
C11 C12 1.337(13) . ?
C12 C13 1.409(11) . ?
C13 C18 1.382(11) . ?
C13 C14 1.418(9) . ?
C14 C15 1.404(9) . ?
C15 C16 1.392(9) . ?
C16 C17 1.384(10) . ?
C17 C18 1.352(11) . ?
C19 C24 1.368(10) . ?
C19 C20 1.370(10) . ?
C20 C21 1.384(13) . ?
C21 C22 1.324(14) . ?
C22 C23 1.350(14) . ?
C23 C24 1.397(11) . ?
C25 C30 1.379(10) . ?
C25 C26 1.391(9) . ?
C26 C27 1.369(11) . ?
C27 C28 1.329(13) . ?
C28 C29 1.334(13) . ?
C29 C30 1.361(11) . ?
C31 C32 1.373(9) . ?
C31 C36 1.403(9) . ?
C32 C33 1.385(9) . ?
C33 C34 1.355(10) . ?
C34 C35 1.391(11) . ?
C35 C36 1.352(10) . ?
C37 C42 1.393(9) . ?
C37 C38 1.398(9) . ?
C38 C39 1.378(10) . ?
C39 C40 1.406(12) . ?
C40 C41 1.337(11) . ?
C41 C42 1.372(10) . ?
C43 C48 1.375(11) . ?
C43 C44 1.380(10) . ?
C44 C45 1.396(10) . ?
C45 C46 1.389(15) . ?
C46 C47 1.378(15) . ?
C47 C48 1.376(12) . ?
C49 C54 1.366(9) . ?
C49 C50 1.387(10) . ?
C50 C51 1.403(11) . ?
C51 C52 1.376(12) . ?
C52 C53 1.336(11) . ?
C53 C54 1.384(10) . ?
B1 F2' 1.334(9) . ?
B1 F1 1.337(9) . ?
B1 F4 1.345(9) . ?
B1 F2 1.353(9) . ?
B1 F1' 1.357(9) . ?
B1 F3' 1.360(9) . ?
B1 F3 1.363(9) . ?
B1 F4' 1.373(9) . ?
O1 C55 1.56(4) . ?
